data_7703316
loop_
_publ_author_name
'Geisler, Heiko'
'Wernitznig, Debora'
'Hejl, Michaela'
'Gajic, Natalie'
'Jakupec, Michael A.'
'Kandioller, Wolfgang'
'Keppler, Bernhard K.'

_publ_section_title
;
 Novel phthiocol-based organometallics with tridentate coordination motif
 and their unexpected cytotoxic behaviour.
;
_journal_issue 5
_journal_name_full 'Dalton transactions (Cambridge, England : 2003)'
_journal_page_first 1393
_journal_page_last 1397
_journal_paper_doi 10.1039/c9dt04462k
_journal_volume 49
_journal_year 2020
_chemical_formula_moiety 'C25 H26 N2 O3 Ru'
_chemical_formula_sum 'C25 H26 N2 O3 Ru'
_chemical_formula_weight 503.55
_chemical_name_systematic
3-methyl-1-(4-methyl-1H-\kN2-pyrazol-1-yl)-4-oxo-1,4-dihydronaphthalene-1,2-bis(olato)-\kO1-\kO2)(\h6-p-cymene)ruthenium(II)
_space_group_crystal_system triclinic
_space_group_IT_number 2
_space_group_name_Hall '-P 1'
_space_group_name_H-M_alt 'P -1'
_atom_sites_solution_hydrogens geom
_atom_sites_solution_primary direct
_audit_creation_date 2019-09-05
_audit_creation_method
;
Olex2 1.2
(compiled 2018.05.29 svn.r3508 for OlexSys, GUI svn.r5506)
;
_audit_update_record
;
2019-09-23 deposited with the CCDC.	2020-01-08 downloaded from the CCDC.
;
_cell_angle_alpha 71.6959(13)
_cell_angle_beta 84.0849(14)
_cell_angle_gamma 72.7405(13)
_cell_formula_units_Z 4
_cell_length_a 9.6758(2)
_cell_length_b 14.2466(3)
_cell_length_c 17.8729(4)
_cell_measurement_reflns_used 8575
_cell_measurement_temperature 100.0
_cell_measurement_theta_max 74.55
_cell_measurement_theta_min 2.604
_cell_volume 2233.61(9)
_computing_cell_refinement 'SAINT V8.38A (?, 2016)'
_computing_data_collection APEX3
_computing_data_reduction 'SAINT V8.38A (?, 2016)'
_computing_molecular_graphics 'Olex2 (Dolomanov et al., 2009)'
_computing_publication_material 'Olex2 (Dolomanov et al., 2009)'
_computing_structure_refinement 'ShelXL (Sheldrick, 2015)'
_computing_structure_solution 'ShelXS (Sheldrick, 2008)'
_diffrn_ambient_temperature 100.0
_diffrn_measured_fraction_theta_full 0.886
_diffrn_measured_fraction_theta_max 0.973
_diffrn_measurement_device_type 'Bruker D8 Venture'
_diffrn_measurement_method '\f and \w scans'
_diffrn_radiation_probe x-ray
_diffrn_radiation_type CuK\a
_diffrn_radiation_wavelength 1.54178
_diffrn_reflns_av_R_equivalents 0.0337
_diffrn_reflns_av_unetI/netI 0.0410
_diffrn_reflns_limit_h_max 11
_diffrn_reflns_limit_h_min -10
_diffrn_reflns_limit_k_max 16
_diffrn_reflns_limit_k_min -16
_diffrn_reflns_limit_l_max 18
_diffrn_reflns_limit_l_min -20
_diffrn_reflns_number 15128
_diffrn_reflns_theta_full 67.679
_diffrn_reflns_theta_max 63.683
_diffrn_reflns_theta_min 2.604
_diffrn_source 'sealed xray tube'
_diffrn_source_type 'Incoatec IuS'
_diffrn_standards_number 0
_exptl_absorpt_coefficient_mu 5.914
_exptl_absorpt_correction_T_max 0.1163
_exptl_absorpt_correction_T_min 0.0245
_exptl_absorpt_correction_type multi-scan
_exptl_absorpt_process_details
;
SADABS-2016/2 (Bruker,2016/2) was used for absorption correction. 
wR2(int) was 0.0697 before and 0.0439 after correction. 
The Ratio of minimum to maximum transmission is 0.2107. 
The \l/2 correction factor is Not present.
;
_exptl_crystal_colour 'clear yellow'
_exptl_crystal_colour_lustre clear
_exptl_crystal_colour_primary yellow
_exptl_crystal_density_diffrn 1.497
_exptl_crystal_description block
_exptl_crystal_F_000 1032
_exptl_crystal_size_max 0.05
_exptl_crystal_size_mid 0.025
_exptl_crystal_size_min 0.025
_refine_diff_density_max 2.842
_refine_diff_density_min -0.422
_refine_diff_density_rms 0.161
_refine_ls_extinction_method none
_refine_ls_goodness_of_fit_ref 1.058
_refine_ls_hydrogen_treatment constr
_refine_ls_matrix_type full
_refine_ls_number_parameters 569
_refine_ls_number_reflns 7170
_refine_ls_number_restraints 0
_refine_ls_restrained_S_all 1.058
_refine_ls_R_factor_all 0.0730
_refine_ls_R_factor_gt 0.0650
_refine_ls_shift/su_max 0.001
_refine_ls_shift/su_mean 0.000
_refine_ls_structure_factor_coef Fsqd
_refine_ls_weighting_details
;
 w=1/[\s^2^(Fo^2^)+(0.1130P)^2^+3.2250P]
 where P=(Fo^2^+2Fc^2^)/3
;
_refine_ls_weighting_scheme calc
_refine_ls_wR_factor_gt 0.1663
_refine_ls_wR_factor_ref 0.1754
_reflns_Friedel_coverage 0.000
_reflns_number_gt 6129
_reflns_number_total 7170
_reflns_threshold_expression 'I > 2\s(I)'
_cod_data_source_file c9dt04462k2.cif
_cod_data_source_block hege542_p-1
_cod_depositor_comments 'Adding full bibliography for 7703315--7703322.cif.'
_cod_database_code 7703316
_shelxl_version_number 2013-2
_shelx_space_group_comment
;
The symmetry employed for this shelxl refinement is uniquely defined
by the following loop, which should always be used as a source of
symmetry information in preference to the above space-group names.
They are only intended as comments.
;
_shelx_estimated_absorpt_t_max 0.866
_shelx_estimated_absorpt_t_min 0.756

loop_
_space_group_symop_operation_xyz
'x, y, z'
'-x, -y, -z'

loop_
_atom_site_label
_atom_site_type_symbol
_atom_site_fract_x
_atom_site_fract_y
_atom_site_fract_z
_atom_site_U_iso_or_equiv
_atom_site_adp_type
_atom_site_occupancy
_atom_site_site_symmetry_order
_atom_site_calc_flag
_atom_site_refinement_flags_posn
Ru1A Ru 0.36611(5) 0.99962(4) 0.87826(3) 0.05310(19) Uani 1 1 d .
O1A O 0.5652(5) 0.8907(3) 0.8853(2) 0.0522(10) Uani 1 1 d .
O2A O 0.5121(4) 1.0892(3) 0.8365(3) 0.0516(10) Uani 1 1 d .
O3A O 0.9763(4) 1.0516(3) 0.7217(3) 0.0551(10) Uani 1 1 d .
N1A N 0.5380(5) 0.9421(4) 0.7508(3) 0.0468(11) Uani 1 1 d .
N2A N 0.3963(5) 0.9805(4) 0.7653(3) 0.0467(11) Uani 1 1 d .
C1A C 0.6358(7) 0.9283(5) 0.8179(4) 0.0517(14) Uani 1 1 d .
C2A C 0.6323(7) 1.0391(5) 0.8114(4) 0.0495(13) Uani 1 1 d .
C3A C 0.7465(6) 1.0795(5) 0.7824(3) 0.0462(12) Uani 1 1 d .
C4A C 0.8767(7) 1.0164(5) 0.7553(4) 0.0478(13) Uani 1 1 d .
C5A C 0.8940(7) 0.9027(5) 0.7725(4) 0.0507(14) Uani 1 1 d .
C6A C 1.0277(7) 0.8386(5) 0.7592(4) 0.0531(14) Uani 1 1 d .
H6A H 1.1047 0.8675 0.7368 0.064 Uiso 1 1 calc R
C7A C 1.0497(8) 0.7335(6) 0.7780(5) 0.0628(17) Uani 1 1 d .
H7A H 1.1415 0.6903 0.7689 0.075 Uiso 1 1 calc R
C8A C 0.9355(8) 0.6911(5) 0.8107(4) 0.0600(16) Uani 1 1 d .
H8A H 0.9495 0.6190 0.8233 0.072 Uiso 1 1 calc R
C9A C 0.8034(8) 0.7540(5) 0.8244(4) 0.0568(15) Uani 1 1 d .
H9A H 0.7265 0.7250 0.8470 0.068 Uiso 1 1 calc R
C10A C 0.7817(7) 0.8597(5) 0.8055(4) 0.0491(13) Uani 1 1 d .
C11A C 0.3234(7) 0.9820(4) 0.7058(3) 0.0461(13) Uani 1 1 d .
H11A H 0.2209 1.0043 0.7016 0.055 Uiso 1 1 calc R
C12A C 0.4194(7) 0.9461(4) 0.6500(3) 0.0458(13) Uani 1 1 d .
C13A C 0.5563(6) 0.9215(4) 0.6819(3) 0.0437(12) Uani 1 1 d .
H13A H 0.6463 0.8948 0.6587 0.052 Uiso 1 1 calc R
C14A C 0.3842(7) 0.9308(5) 0.5758(4) 0.0516(14) Uani 1 1 d .
H14A H 0.3740 0.9949 0.5325 0.077 Uiso 1 1 calc GR
H14B H 0.2933 0.9118 0.5831 0.077 Uiso 1 1 calc GR
H14C H 0.4623 0.8758 0.5632 0.077 Uiso 1 1 calc GR
C15A C 0.7411(7) 1.1870(5) 0.7775(4) 0.0515(14) Uani 1 1 d .
H15A H 0.7949 1.1860 0.8214 0.077 Uiso 1 1 calc GR
H15B H 0.6402 1.2271 0.7803 0.077 Uiso 1 1 calc GR
H15C H 0.7847 1.2184 0.7275 0.077 Uiso 1 1 calc GR
C16A C 0.2294(8) 0.9096(6) 0.9480(5) 0.068(2) Uani 1 1 d .
C17A C 0.1465(8) 0.9922(7) 0.8884(4) 0.0666(19) Uani 1 1 d .
H17A H 0.0933 0.9764 0.8545 0.080 Uiso 1 1 calc R
C18A C 0.1377(8) 1.0942(7) 0.8760(5) 0.0695(19) Uani 1 1 d .
H18A H 0.0779 1.1461 0.8354 0.083 Uiso 1 1 calc R
C19A C 0.2158(8) 1.1216(7) 0.9227(4) 0.0669(19) Uani 1 1 d .
C20A C 0.3000(7) 1.0402(6) 0.9866(4) 0.0546(15) Uani 1 1 d .
H20A H 0.3509 1.0576 1.0206 0.066 Uiso 1 1 calc R
C21A C 0.3079(8) 0.9378(6) 0.9989(4) 0.0632(18) Uani 1 1 d .
H21A H 0.3646 0.8859 1.0407 0.076 Uiso 1 1 calc R
C22A C 0.2377(11) 0.8002(7) 0.9561(6) 0.085(3) Uani 1 1 d .
H22A H 0.2397 0.7954 0.9013 0.103 Uiso 1 1 calc R
C23A C 0.3729(10) 0.7255(6) 0.9945(6) 0.082(2) Uani 1 1 d .
H23A H 0.4565 0.7494 0.9698 0.122 Uiso 1 1 calc GR
H23B H 0.3823 0.6579 0.9883 0.122 Uiso 1 1 calc GR
H23C H 0.3691 0.7198 1.0507 0.122 Uiso 1 1 calc GR
C24A C 0.1004(11) 0.7750(8) 0.9954(7) 0.099(3) Uani 1 1 d .
H24A H 0.0953 0.7767 1.0500 0.149 Uiso 1 1 calc GR
H24B H 0.1019 0.7062 0.9948 0.149 Uiso 1 1 calc GR
H24C H 0.0158 0.8259 0.9667 0.149 Uiso 1 1 calc GR
C25A C 0.2283(10) 1.2297(6) 0.9055(5) 0.081(2) Uani 1 1 d .
H25A H 0.3197 1.2268 0.9265 0.121 Uiso 1 1 calc GR
H25B H 0.1472 1.2695 0.9305 0.121 Uiso 1 1 calc GR
H25C H 0.2263 1.2628 0.8484 0.121 Uiso 1 1 calc GR
Ru1B Ru 0.60694(5) 0.65960(3) 0.45658(3) 0.04418(17) Uani 1 1 d .
O1B O 0.5354(4) 0.6402(3) 0.5712(2) 0.0478(9) Uani 1 1 d .
O2B O 0.7637(5) 0.5258(3) 0.5193(2) 0.0493(9) Uani 1 1 d .
O3B O 0.9303(5) 0.3658(4) 0.7792(3) 0.0629(11) Uani 1 1 d .
N1B N 0.7331(5) 0.6954(4) 0.5794(3) 0.0479(11) Uani 1 1 d .
N2B N 0.7280(5) 0.7309(4) 0.5002(3) 0.0460(11) Uani 1 1 d .
C1B C 0.6590(7) 0.6091(5) 0.6140(4) 0.0486(13) Uani 1 1 d .
C2B C 0.7664(6) 0.5181(4) 0.5932(4) 0.0473(13) Uani 1 1 d .
C3B C 0.8561(7) 0.4378(5) 0.6465(4) 0.0508(14) Uani 1 1 d .
C4B C 0.8452(7) 0.4330(5) 0.7285(4) 0.0540(15) Uani 1 1 d .
C5B C 0.7245(7) 0.5099(5) 0.7541(4) 0.0515(14) Uani 1 1 d .
C6B C 0.6977(9) 0.4975(6) 0.8342(4) 0.0647(17) Uani 1 1 d .
H6B H 0.7576 0.4406 0.8718 0.078 Uiso 1 1 calc R
C7B C 0.5858(9) 0.5663(6) 0.8598(4) 0.0671(18) Uani 1 1 d .
H7B H 0.5700 0.5572 0.9146 0.081 Uiso 1 1 calc R
C8B C 0.4968(8) 0.6484(5) 0.8062(4) 0.0600(16) Uani 1 1 d .
H8B H 0.4191 0.6953 0.8242 0.072 Uiso 1 1 calc R
C9B C 0.5203(7) 0.6626(5) 0.7262(4) 0.0551(15) Uani 1 1 d .
H9B H 0.4594 0.7194 0.6891 0.066 Uiso 1 1 calc R
C10B C 0.6323(7) 0.5940(5) 0.7008(4) 0.0501(14) Uani 1 1 d .
C11B C 0.8029(6) 0.8003(4) 0.4799(4) 0.0481(13) Uani 1 1 d .
H11B H 0.8161 0.8395 0.4272 0.058 Uiso 1 1 calc R
C12B C 0.8595(6) 0.8080(4) 0.5459(4) 0.0485(13) Uani 1 1 d .
C13B C 0.8120(7) 0.7388(4) 0.6081(4) 0.0506(14) Uani 1 1 d .
H13B H 0.8319 0.7244 0.6621 0.061 Uiso 1 1 calc R
C14B C 0.9468(7) 0.8781(5) 0.5480(4) 0.0555(15) Uani 1 1 d .
H14D H 0.9740 0.9121 0.4941 0.083 Uiso 1 1 calc GR
H14E H 1.0344 0.8379 0.5788 0.083 Uiso 1 1 calc GR
H14F H 0.8891 0.9303 0.5723 0.083 Uiso 1 1 calc GR
C15B C 0.9647(7) 0.3548(5) 0.6197(4) 0.0561(15) Uani 1 1 d .
H15D H 0.9167 0.3300 0.5873 0.084 Uiso 1 1 calc GR
H15E H 1.0074 0.2977 0.6658 0.084 Uiso 1 1 calc GR
H15F H 1.0410 0.3825 0.5887 0.084 Uiso 1 1 calc GR
C16B C 0.6362(7) 0.6211(5) 0.3445(4) 0.0485(13) Uani 1 1 d .
C17B C 0.6312(7) 0.7244(5) 0.3288(4) 0.0499(13) Uani 1 1 d .
H17B H 0.7058 0.7499 0.2982 0.060 Uiso 1 1 calc R
C18B C 0.5138(7) 0.7921(4) 0.3589(3) 0.0488(13) Uani 1 1 d .
H18B H 0.5123 0.8620 0.3485 0.059 Uiso 1 1 calc R
C19B C 0.4013(6) 0.7569(5) 0.4034(4) 0.0481(13) Uani 1 1 d .
C20B C 0.4073(7) 0.6517(5) 0.4183(4) 0.0476(13) Uani 1 1 d .
H20B H 0.3318 0.6264 0.4482 0.057 Uiso 1 1 calc R
C21B C 0.5220(7) 0.5843(5) 0.3902(4) 0.0493(13) Uani 1 1 d .
H21B H 0.5240 0.5141 0.4014 0.059 Uiso 1 1 calc R
C22B C 0.7573(8) 0.5497(5) 0.3098(4) 0.0594(16) Uani 1 1 d .
H22B H 0.8365 0.5836 0.2908 0.071 Uiso 1 1 calc R
C23B C 0.8218(9) 0.4441(6) 0.3681(5) 0.0705(19) Uani 1 1 d .
H23D H 0.8632 0.4526 0.4126 0.106 Uiso 1 1 calc GR
H23E H 0.8979 0.4025 0.3417 0.106 Uiso 1 1 calc GR
H23F H 0.7458 0.4094 0.3875 0.106 Uiso 1 1 calc GR
C24B C 0.6961(8) 0.5381(5) 0.2385(4) 0.0629(17) Uani 1 1 d .
H24D H 0.6337 0.4921 0.2568 0.094 Uiso 1 1 calc GR
H24E H 0.7759 0.5091 0.2067 0.094 Uiso 1 1 calc GR
H24F H 0.6395 0.6058 0.2066 0.094 Uiso 1 1 calc GR
C25B C 0.2810(8) 0.8261(5) 0.4373(4) 0.0584(15) Uani 1 1 d .
H25D H 0.2629 0.7896 0.4921 0.088 Uiso 1 1 calc GR
H25E H 0.1931 0.8464 0.4065 0.088 Uiso 1 1 calc GR
H25F H 0.3085 0.8878 0.4354 0.088 Uiso 1 1 calc GR

loop_
_atom_site_aniso_label
_atom_site_aniso_U_11
_atom_site_aniso_U_22
_atom_site_aniso_U_33
_atom_site_aniso_U_23
_atom_site_aniso_U_13
_atom_site_aniso_U_12
Ru1A 0.0462(3) 0.0762(4) 0.0480(3) -0.0248(2) 0.0055(2) -0.0287(2)
O1A 0.050(2) 0.059(2) 0.050(2) -0.0116(19) -0.0021(18) -0.0247(19)
O2A 0.045(2) 0.063(2) 0.056(2) -0.025(2) 0.0044(19) -0.0234(19)
O3A 0.041(2) 0.057(2) 0.067(3) -0.015(2) 0.005(2) -0.0185(19)
N1A 0.046(3) 0.050(3) 0.049(3) -0.018(2) 0.002(2) -0.018(2)
N2A 0.046(3) 0.059(3) 0.041(2) -0.018(2) 0.005(2) -0.021(2)
C1A 0.057(4) 0.060(4) 0.046(3) -0.012(3) -0.004(3) -0.029(3)
C2A 0.048(3) 0.060(3) 0.046(3) -0.019(3) -0.001(3) -0.020(3)
C3A 0.046(3) 0.050(3) 0.046(3) -0.017(2) -0.005(2) -0.016(2)
C4A 0.045(3) 0.053(3) 0.051(3) -0.017(3) -0.005(3) -0.017(3)
C5A 0.053(4) 0.056(3) 0.050(3) -0.018(3) -0.006(3) -0.020(3)
C6A 0.046(3) 0.059(4) 0.060(4) -0.022(3) -0.003(3) -0.016(3)
C7A 0.057(4) 0.063(4) 0.072(4) -0.026(3) -0.010(3) -0.013(3)
C8A 0.064(4) 0.047(3) 0.071(4) -0.017(3) -0.011(3) -0.014(3)
C9A 0.058(4) 0.057(4) 0.057(4) -0.010(3) -0.004(3) -0.024(3)
C10A 0.053(3) 0.049(3) 0.047(3) -0.013(3) -0.005(3) -0.017(3)
C11A 0.045(3) 0.047(3) 0.050(3) -0.012(2) -0.002(3) -0.020(2)
C12A 0.051(3) 0.041(3) 0.049(3) -0.014(2) 0.000(3) -0.017(2)
C13A 0.041(3) 0.046(3) 0.050(3) -0.017(2) 0.006(2) -0.020(2)
C14A 0.055(4) 0.053(3) 0.053(3) -0.023(3) -0.002(3) -0.016(3)
C15A 0.047(3) 0.061(4) 0.057(3) -0.025(3) 0.001(3) -0.025(3)
C16A 0.066(4) 0.085(5) 0.072(5) -0.034(4) 0.034(4) -0.050(4)
C17A 0.045(4) 0.111(6) 0.054(4) -0.030(4) 0.013(3) -0.036(4)
C18A 0.047(4) 0.097(6) 0.063(4) -0.028(4) 0.004(3) -0.016(4)
C19A 0.054(4) 0.096(5) 0.058(4) -0.037(4) 0.016(3) -0.023(4)
C20A 0.047(3) 0.078(4) 0.045(3) -0.022(3) 0.003(3) -0.024(3)
C21A 0.072(5) 0.084(5) 0.047(3) -0.024(3) 0.019(3) -0.043(4)
C22A 0.089(6) 0.090(6) 0.097(6) -0.043(5) 0.026(5) -0.048(5)
C23A 0.085(6) 0.066(4) 0.092(6) -0.018(4) 0.028(5) -0.034(4)
C24A 0.093(7) 0.084(6) 0.125(8) -0.039(6) 0.035(6) -0.036(5)
C25A 0.087(6) 0.067(5) 0.078(5) -0.023(4) 0.014(4) -0.011(4)
Ru1B 0.0457(3) 0.0417(3) 0.0485(3) -0.01287(19) -0.00061(19) -0.01763(19)
O1B 0.048(2) 0.050(2) 0.048(2) -0.0137(17) -0.0004(18) -0.0179(18)
O2B 0.053(2) 0.044(2) 0.052(2) -0.0114(17) -0.0028(18) -0.0182(18)
O3B 0.058(3) 0.061(3) 0.061(3) -0.005(2) -0.011(2) -0.014(2)
N1B 0.048(3) 0.046(2) 0.052(3) -0.012(2) 0.000(2) -0.020(2)
N2B 0.047(3) 0.042(2) 0.053(3) -0.016(2) 0.002(2) -0.016(2)
C1B 0.050(3) 0.048(3) 0.052(3) -0.014(3) -0.001(3) -0.021(3)
C2B 0.047(3) 0.045(3) 0.055(3) -0.015(3) 0.003(3) -0.021(3)
C3B 0.047(3) 0.048(3) 0.059(4) -0.013(3) 0.002(3) -0.020(3)
C4B 0.049(3) 0.058(4) 0.058(4) -0.010(3) 0.002(3) -0.026(3)
C5B 0.053(3) 0.052(3) 0.056(3) -0.015(3) -0.003(3) -0.025(3)
C6B 0.072(5) 0.065(4) 0.057(4) -0.012(3) -0.006(3) -0.024(3)
C7B 0.080(5) 0.068(4) 0.057(4) -0.021(3) 0.003(4) -0.025(4)
C8B 0.061(4) 0.063(4) 0.064(4) -0.023(3) 0.010(3) -0.027(3)
C9B 0.061(4) 0.052(3) 0.056(4) -0.012(3) 0.000(3) -0.027(3)
C10B 0.047(3) 0.054(3) 0.056(3) -0.019(3) 0.004(3) -0.022(3)
C11B 0.046(3) 0.040(3) 0.057(3) -0.014(3) 0.003(3) -0.012(2)
C12B 0.042(3) 0.043(3) 0.065(4) -0.024(3) 0.001(3) -0.012(2)
C13B 0.054(4) 0.045(3) 0.052(3) -0.013(3) -0.004(3) -0.015(3)
C14B 0.053(4) 0.053(3) 0.069(4) -0.021(3) -0.001(3) -0.024(3)
C15B 0.051(4) 0.052(3) 0.065(4) -0.016(3) -0.003(3) -0.014(3)
C16B 0.056(4) 0.045(3) 0.048(3) -0.014(2) -0.004(3) -0.018(3)
C17B 0.048(3) 0.055(3) 0.049(3) -0.012(3) 0.002(3) -0.022(3)
C18B 0.060(4) 0.042(3) 0.047(3) -0.012(2) -0.008(3) -0.017(3)
C19B 0.043(3) 0.053(3) 0.049(3) -0.014(3) -0.009(3) -0.012(3)
C20B 0.048(3) 0.052(3) 0.049(3) -0.014(3) -0.003(3) -0.023(3)
C21B 0.051(3) 0.050(3) 0.052(3) -0.013(3) -0.006(3) -0.022(3)
C22B 0.056(4) 0.058(4) 0.069(4) -0.025(3) 0.008(3) -0.019(3)
C23B 0.071(5) 0.062(4) 0.077(5) -0.031(4) -0.004(4) -0.006(3)
C24B 0.074(5) 0.055(4) 0.064(4) -0.026(3) 0.009(3) -0.019(3)
C25B 0.057(4) 0.063(4) 0.059(4) -0.025(3) -0.003(3) -0.014(3)

loop_
_atom_type_symbol
_atom_type_description
_atom_type_scat_dispersion_real
_atom_type_scat_dispersion_imag
_atom_type_scat_source
C C 0.0181 0.0091 'International Tables Vol C Tables 4.2.6.8 and 6.1.1.4'
H H 0.0000 0.0000 'International Tables Vol C Tables 4.2.6.8 and 6.1.1.4'
N N 0.0311 0.0180 'International Tables Vol C Tables 4.2.6.8 and 6.1.1.4'
O O 0.0492 0.0322 'International Tables Vol C Tables 4.2.6.8 and 6.1.1.4'
Ru Ru 0.0552 3.2960 'International Tables Vol C Tables 4.2.6.8 and 6.1.1.4'

loop_
_geom_angle_atom_site_label_1
_geom_angle_atom_site_label_2
_geom_angle_atom_site_label_3
_geom_angle
O1A Ru1A O2A 76.61(17)
O1A Ru1A N2A 76.46(18)
O1A Ru1A C16A 102.4(3)
O1A Ru1A C17A 133.8(3)
O1A Ru1A C18A 170.5(3)
O1A Ru1A C19A 148.7(2)
O1A Ru1A C20A 113.7(2)
O1A Ru1A C21A 94.6(3)
O2A Ru1A C16A 166.1(2)
O2A Ru1A C17A 148.0(3)
O2A Ru1A C18A 112.8(3)
O2A Ru1A C19A 91.4(2)
O2A Ru1A C20A 98.0(2)
O2A Ru1A C21A 126.5(2)
N2A Ru1A O2A 83.43(17)
N2A Ru1A C16A 109.9(2)
N2A Ru1A C17A 93.8(2)
N2A Ru1A C18A 102.7(2)
N2A Ru1A C19A 131.5(3)
N2A Ru1A C20A 169.8(2)
N2A Ru1A C21A 146.5(2)
C16A Ru1A C18A 68.8(3)
C16A Ru1A C19A 82.5(3)
C16A Ru1A C20A 69.5(3)
C17A Ru1A C16A 38.4(3)
C17A Ru1A C18A 36.7(3)
C17A Ru1A C19A 66.8(3)
C17A Ru1A C20A 79.7(3)
C19A Ru1A C18A 36.6(3)
C20A Ru1A C18A 67.4(3)
C20A Ru1A C19A 38.7(3)
C21A Ru1A C16A 39.7(3)
C21A Ru1A C17A 69.0(3)
C21A Ru1A C18A 80.8(3)
C21A Ru1A C19A 69.2(3)
C21A Ru1A C20A 37.4(3)
C1A O1A Ru1A 104.5(4)
C2A O2A Ru1A 112.5(4)
N2A N1A C1A 113.3(5)
C13A N1A N2A 110.5(5)
C13A N1A C1A 136.2(5)
N1A N2A Ru1A 110.4(4)
C11A N2A Ru1A 141.7(4)
C11A N2A N1A 107.3(5)
O1A C1A N1A 105.3(5)
O1A C1A C2A 108.3(5)
O1A C1A C10A 115.4(5)
N1A C1A C2A 103.5(5)
C10A C1A N1A 107.9(5)
C10A C1A C2A 115.3(5)
O2A C2A C1A 112.9(5)
O2A C2A C3A 124.0(6)
C3A C2A C1A 123.1(6)
C2A C3A C4A 119.4(5)
C2A C3A C15A 122.1(6)
C4A C3A C15A 118.4(5)
O3A C4A C3A 122.1(5)
O3A C4A C5A 118.9(5)
C3A C4A C5A 118.9(5)
C6A C5A C4A 119.1(5)
C6A C5A C10A 119.2(6)
C10A C5A C4A 121.6(6)
C7A C6A C5A 120.8(6)
C6A C7A C8A 119.5(7)
C9A C8A C7A 119.9(6)
C8A C9A C10A 120.4(6)
C5A C10A C1A 119.7(5)
C9A C10A C1A 120.1(6)
C9A C10A C5A 120.2(6)
N2A C11A C12A 110.2(5)
C11A C12A C14A 128.2(6)
C13A C12A C11A 104.1(5)
C13A C12A C14A 127.5(5)
N1A C13A C12A 107.9(5)
C17A C16A Ru1A 70.7(4)
C17A C16A C21A 115.7(7)
C17A C16A C22A 121.3(8)
C21A C16A Ru1A 70.0(4)
C21A C16A C22A 122.9(8)
C22A C16A Ru1A 127.9(5)
C16A C17A Ru1A 70.9(4)
C18A C17A Ru1A 74.5(4)
C18A C17A C16A 124.4(7)
C17A C18A Ru1A 68.7(4)
C17A C18A C19A 120.2(8)
C19A C18A Ru1A 71.5(4)
C18A C19A Ru1A 72.0(4)
C18A C19A C20A 118.0(7)
C18A C19A C25A 123.1(8)
C20A C19A Ru1A 69.2(4)
C20A C19A C25A 118.7(7)
C25A C19A Ru1A 125.2(5)
C19A C20A Ru1A 72.1(4)
C21A C20A Ru1A 70.2(4)
C21A C20A C19A 121.5(6)
C16A C21A Ru1A 70.3(4)
C20A C21A Ru1A 72.4(4)
C20A C21A C16A 120.1(7)
C16A C22A C24A 110.1(7)
C23A C22A C16A 113.1(8)
C23A C22A C24A 113.5(9)
O1B Ru1B O2B 77.31(16)
O1B Ru1B N2B 76.88(17)
O1B Ru1B C16B 152.86(19)
O1B Ru1B C17B 162.6(2)
O1B Ru1B C18B 124.1(2)
O1B Ru1B C19B 95.8(2)
O1B Ru1B C20B 92.9(2)
O1B Ru1B C21B 115.9(2)
O2B Ru1B C16B 95.5(2)
O2B Ru1B C17B 119.9(2)
O2B Ru1B C18B 157.6(2)
O2B Ru1B C19B 159.3(2)
O2B Ru1B C20B 121.66(19)
O2B Ru1B C21B 96.2(2)
N2B Ru1B O2B 81.51(17)
N2B Ru1B C16B 128.5(2)
N2B Ru1B C17B 101.7(2)
N2B Ru1B C18B 96.2(2)
N2B Ru1B C19B 116.3(2)
N2B Ru1B C20B 152.4(2)
N2B Ru1B C21B 166.4(2)
C17B Ru1B C16B 37.0(2)
C18B Ru1B C16B 68.3(2)
C18B Ru1B C17B 38.5(2)
C18B Ru1B C19B 37.7(2)
C18B Ru1B C21B 80.8(2)
C19B Ru1B C16B 81.6(2)
C19B Ru1B C17B 69.0(2)
C19B Ru1B C21B 69.0(2)
C20B Ru1B C16B 68.4(2)
C20B Ru1B C17B 80.4(2)
C20B Ru1B C18B 68.1(2)
C20B Ru1B C19B 38.4(2)
C20B Ru1B C21B 37.7(2)
C21B Ru1B C16B 38.1(2)
C21B Ru1B C17B 67.7(2)
C1B O1B Ru1B 104.5(3)
C2B O2B Ru1B 112.4(4)
N2B N1B C1B 112.9(4)
C13B N1B N2B 111.3(5)
C13B N1B C1B 135.6(5)
N1B N2B Ru1B 110.5(3)
C11B N2B Ru1B 144.3(4)
C11B N2B N1B 105.2(5)
O1B C1B N1B 104.9(5)
O1B C1B C2B 109.9(5)
O1B C1B C10B 113.9(5)
C2B C1B N1B 102.3(5)
C10B C1B N1B 109.7(5)
C10B C1B C2B 114.9(5)
O2B C2B C1B 112.4(5)
O2B C2B C3B 123.8(6)
C3B C2B C1B 123.8(6)
C2B C3B C4B 119.7(6)
C2B C3B C15B 120.1(6)
C4B C3B C15B 120.2(6)
O3B C4B C3B 122.8(6)
O3B C4B C5B 118.7(6)
C3B C4B C5B 118.4(6)
C6B C5B C4B 119.6(6)
C6B C5B C10B 117.6(6)
C10B C5B C4B 122.8(6)
C7B C6B C5B 121.0(7)
C6B C7B C8B 120.3(7)
C7B C8B C9B 120.0(7)
C10B C9B C8B 119.6(7)
C5B C10B C1B 118.7(6)
C9B C10B C1B 119.9(6)
C9B C10B C5B 121.5(6)
N2B C11B C12B 111.5(6)
C11B C12B C14B 127.8(6)
C13B C12B C11B 103.7(5)
C13B C12B C14B 128.4(6)
N1B C13B C12B 108.3(5)
C17B C16B Ru1B 71.0(3)
C17B C16B C21B 119.1(6)
C17B C16B C22B 120.5(6)
C21B C16B Ru1B 70.0(3)
C21B C16B C22B 120.3(5)
C22B C16B Ru1B 134.0(5)
C16B C17B Ru1B 72.1(4)
C16B C17B C18B 120.2(5)
C18B C17B Ru1B 69.5(3)
C17B C18B Ru1B 72.0(3)
C19B C18B Ru1B 71.5(3)
C19B C18B C17B 121.2(5)
C18B C19B Ru1B 70.7(3)
C18B C19B C20B 118.0(5)
C18B C19B C25B 121.5(6)
C20B C19B Ru1B 70.4(3)
C20B C19B C25B 120.5(6)
C25B C19B Ru1B 128.1(4)
C19B C20B Ru1B 71.3(3)
C21B C20B Ru1B 72.1(3)
C21B C20B C19B 121.6(5)
C16B C21B Ru1B 72.0(3)
C20B C21B Ru1B 70.3(3)
C20B C21B C16B 120.0(5)
C16B C22B C24B 107.6(6)
C23B C22B C16B 114.1(6)
C23B C22B C24B 110.4(6)

loop_
_geom_bond_atom_site_label_1
_geom_bond_atom_site_label_2
_geom_bond_distance
Ru1A O1A 2.071(5)
Ru1A O2A 2.107(4)
Ru1A N2A 2.101(5)
Ru1A C16A 2.148(6)
Ru1A C17A 2.145(7)
Ru1A C18A 2.218(8)
Ru1A C19A 2.212(7)
Ru1A C20A 2.172(6)
Ru1A C21A 2.143(7)
O1A C1A 1.359(8)
O2A C2A 1.290(8)
O3A C4A 1.233(7)
N1A N2A 1.349(7)
N1A C1A 1.531(8)
N1A C13A 1.336(8)
N2A C11A 1.326(8)
C1A C2A 1.538(9)
C1A C10A 1.499(9)
C2A C3A 1.375(9)
C3A C4A 1.451(9)
C3A C15A 1.490(8)
C4A C5A 1.511(9)
C5A C6A 1.391(9)
C5A C10A 1.393(9)
C6A C7A 1.383(10)
C7A C8A 1.403(10)
C8A C9A 1.375(10)
C9A C10A 1.390(9)
C11A C12A 1.403(9)
C12A C13A 1.399(8)
C12A C14A 1.496(8)
C16A C17A 1.412(12)
C16A C21A 1.456(11)
C16A C22A 1.497(11)
C17A C18A 1.377(12)
C18A C19A 1.389(11)
C19A C20A 1.452(11)
C19A C25A 1.512(12)
C20A C21A 1.385(10)
C22A C23A 1.489(14)
C22A C24A 1.523(12)
Ru1B O1B 2.053(4)
Ru1B O2B 2.117(4)
Ru1B N2B 2.098(5)
Ru1B C16B 2.209(6)
Ru1B C17B 2.194(6)
Ru1B C18B 2.161(6)
Ru1B C19B 2.171(6)
Ru1B C20B 2.159(6)
Ru1B C21B 2.182(6)
O1B C1B 1.368(8)
O2B C2B 1.293(7)
O3B C4B 1.247(8)
N1B N2B 1.346(7)
N1B C1B 1.537(7)
N1B C13B 1.337(8)
N2B C11B 1.333(8)
C1B C2B 1.525(9)
C1B C10B 1.503(9)
C2B C3B 1.366(9)
C3B C4B 1.441(10)
C3B C15B 1.498(9)
C4B C5B 1.490(10)
C5B C6B 1.392(10)
C5B C10B 1.402(9)
C6B C7B 1.376(11)
C7B C8B 1.376(11)
C8B C9B 1.385(10)
C9B C10B 1.372(9)
C11B C12B 1.398(9)
C12B C13B 1.376(9)
C12B C14B 1.498(8)
C16B C17B 1.396(9)
C16B C21B 1.432(9)
C16B C22B 1.527(9)
C17B C18B 1.436(9)
C18B C19B 1.401(9)
C19B C20B 1.422(8)
C19B C25B 1.497(9)
C20B C21B 1.401(9)
C22B C23B 1.526(11)
C22B C24B 1.532(10)

loop_
_geom_torsion_atom_site_label_1
_geom_torsion_atom_site_label_2
_geom_torsion_atom_site_label_3
_geom_torsion_atom_site_label_4
_geom_torsion
Ru1A O1A C1A N1A -57.4(5)
Ru1A O1A C1A C2A 52.9(5)
Ru1A O1A C1A C10A -176.2(4)
Ru1A O2A C2A C1A 0.7(6)
Ru1A O2A C2A C3A -178.8(5)
Ru1A N2A C11A C12A -171.0(5)
Ru1A C16A C17A C18A -54.6(6)
Ru1A C16A C21A C20A 54.6(5)
Ru1A C16A C22A C23A 65.1(11)
Ru1A C16A C22A C24A -166.7(7)
Ru1A C17A C18A C19A -51.6(6)
Ru1A C18A C19A C20A -53.4(5)
Ru1A C18A C19A C25A 120.7(7)
Ru1A C19A C20A C21A -52.0(6)
Ru1A C20A C21A C16A -53.7(5)
O1A C1A C2A O2A -37.0(7)
O1A C1A C2A C3A 142.6(6)
O1A C1A C10A C5A -141.8(6)
O1A C1A C10A C9A 40.3(8)
O2A C2A C3A C4A -179.7(5)
O2A C2A C3A C15A 0.1(9)
O3A C4A C5A C6A 8.0(9)
O3A C4A C5A C10A -175.6(6)
N1A N2A C11A C12A -1.4(6)
N1A C1A C2A O2A 74.5(6)
N1A C1A C2A C3A -106.0(6)
N1A C1A C10A C5A 100.7(6)
N1A C1A C10A C9A -77.1(7)
N2A N1A C1A O1A 40.8(6)
N2A N1A C1A C2A -72.8(6)
N2A N1A C1A C10A 164.6(5)
N2A N1A C13A C12A -0.9(6)
N2A C11A C12A C13A 0.8(6)
N2A C11A C12A C14A 177.3(6)
C1A N1A N2A Ru1A -2.7(5)
C1A N1A N2A C11A -175.8(5)
C1A N1A C13A C12A 175.4(6)
C1A C2A C3A C4A 0.8(9)
C1A C2A C3A C15A -179.4(5)
C2A C1A C10A C5A -14.3(8)
C2A C1A C10A C9A 167.8(6)
C2A C3A C4A O3A 172.6(6)
C2A C3A C4A C5A -10.5(8)
C3A C4A C5A C6A -169.0(6)
C3A C4A C5A C10A 7.4(9)
C4A C5A C6A C7A 176.6(6)
C4A C5A C10A C1A 5.5(9)
C4A C5A C10A C9A -176.6(6)
C5A C6A C7A C8A 0.3(10)
C6A C5A C10A C1A -178.1(5)
C6A C5A C10A C9A -0.3(9)
C6A C7A C8A C9A -0.6(11)
C7A C8A C9A C10A 0.6(10)
C8A C9A C10A C1A 177.7(6)
C8A C9A C10A C5A -0.1(10)
C10A C1A C2A O2A -168.0(5)
C10A C1A C2A C3A 11.5(8)
C10A C5A C6A C7A 0.2(9)
C11A C12A C13A N1A 0.1(6)
C13A N1A N2A Ru1A 174.6(4)
C13A N1A N2A C11A 1.5(6)
C13A N1A C1A O1A -135.5(7)
C13A N1A C1A C2A 110.9(7)
C13A N1A C1A C10A -11.7(9)
C14A C12A C13A N1A -176.4(6)
C15A C3A C4A O3A -7.2(9)
C15A C3A C4A C5A 169.8(5)
C16A C17A C18A Ru1A 53.0(6)
C16A C17A C18A C19A 1.4(11)
C17A C16A C21A Ru1A -55.5(5)
C17A C16A C21A C20A -0.9(9)
C17A C16A C22A C23A 154.1(7)
C17A C16A C22A C24A -77.7(10)
C17A C18A C19A Ru1A 50.4(6)
C17A C18A C19A C20A -3.0(10)
C17A C18A C19A C25A 171.1(7)
C18A C19A C20A Ru1A 54.7(6)
C18A C19A C20A C21A 2.7(10)
C19A C20A C21A Ru1A 52.9(6)
C19A C20A C21A C16A -0.7(10)
C21A C16A C17A Ru1A 55.2(5)
C21A C16A C17A C18A 0.6(10)
C21A C16A C22A C23A -24.2(11)
C21A C16A C22A C24A 104.0(10)
C22A C16A C17A Ru1A -123.3(7)
C22A C16A C17A C18A -177.8(7)
C22A C16A C21A Ru1A 122.9(7)
C22A C16A C21A C20A 177.5(7)
C25A C19A C20A Ru1A -119.6(6)
C25A C19A C20A C21A -171.7(6)
Ru1B O1B C1B N1B 57.7(4)
Ru1B O1B C1B C2B -51.7(5)
Ru1B O1B C1B C10B 177.7(4)
Ru1B O2B C2B C1B -1.7(6)
Ru1B O2B C2B C3B 178.8(5)
Ru1B N2B C11B C12B -179.6(5)
Ru1B C16B C17B C18B -52.1(5)
Ru1B C16B C21B C20B 53.3(5)
Ru1B C16B C22B C23B 43.7(9)
Ru1B C16B C22B C24B 166.5(5)
Ru1B C17B C18B C19B -54.1(5)
Ru1B C18B C19B C20B -53.9(5)
Ru1B C18B C19B C25B 123.5(6)
Ru1B C19B C20B C21B -53.9(5)
Ru1B C20B C21B C16B -54.1(5)
O1B C1B C2B O2B 36.7(6)
O1B C1B C2B C3B -143.7(6)
O1B C1B C10B C5B 140.1(5)
O1B C1B C10B C9B -40.7(7)
O2B C2B C3B C4B -176.3(5)
O2B C2B C3B C15B 3.3(9)
O3B C4B C5B C6B -8.3(9)
O3B C4B C5B C10B 173.6(6)
N1B N2B C11B C12B 1.4(6)
N1B C1B C2B O2B -74.4(6)
N1B C1B C2B C3B 105.1(6)
N1B C1B C10B C5B -102.7(6)
N1B C1B C10B C9B 76.6(7)
N2B N1B C1B O1B -41.6(6)
N2B N1B C1B C2B 73.2(6)
N2B N1B C1B C10B -164.4(5)
N2B N1B C13B C12B 1.3(7)
N2B C11B C12B C13B -0.6(7)
N2B C11B C12B C14B -178.7(6)
C1B N1B N2B Ru1B 3.9(6)
C1B N1B N2B C11B -176.7(5)
C1B N1B C13B C12B 174.8(6)
C1B C2B C3B C4B 4.2(9)
C1B C2B C3B C15B -176.3(5)
C2B C1B C10B C5B 11.9(8)
C2B C1B C10B C9B -168.8(5)
C2B C3B C4B O3B -174.9(6)
C2B C3B C4B C5B 6.9(8)
C3B C4B C5B C6B 170.0(6)
C3B C4B C5B C10B -8.1(9)
C4B C5B C6B C7B -179.1(6)
C4B C5B C10B C1B -1.9(8)
C4B C5B C10B C9B 178.8(5)
C5B C6B C7B C8B 0.9(11)
C6B C5B C10B C1B 179.9(5)
C6B C5B C10B C9B 0.7(9)
C6B C7B C8B C9B -0.6(11)
C7B C8B C9B C10B 0.4(10)
C8B C9B C10B C1B -179.7(5)
C8B C9B C10B C5B -0.5(9)
C10B C1B C2B O2B 166.8(5)
C10B C1B C2B C3B -13.7(8)
C10B C5B C6B C7B -0.9(10)
C11B C12B C13B N1B -0.4(7)
C13B N1B N2B Ru1B 178.9(4)
C13B N1B N2B C11B -1.7(6)
C13B N1B C1B O1B 145.0(7)
C13B N1B C1B C2B -100.2(7)
C13B N1B C1B C10B 22.2(9)
C14B C12B C13B N1B 177.6(6)
C15B C3B C4B O3B 5.5(9)
C15B C3B C4B C5B -172.7(5)
C16B C17B C18B Ru1B 53.3(5)
C16B C17B C18B C19B -0.8(9)
C17B C16B C21B Ru1B -53.1(5)
C17B C16B C21B C20B 0.1(9)
C17B C16B C22B C23B 136.1(7)
C17B C16B C22B C24B -101.1(7)
C17B C18B C19B Ru1B 54.4(5)
C17B C18B C19B C20B 0.4(8)
C17B C18B C19B C25B 177.9(6)
C18B C19B C20B Ru1B 54.1(5)
C18B C19B C20B C21B 0.3(9)
C19B C20B C21B Ru1B 53.5(5)
C19B C20B C21B C16B -0.6(9)
C21B C16B C17B Ru1B 52.7(5)
C21B C16B C17B C18B 0.5(9)
C21B C16B C22B C23B -47.0(9)
C21B C16B C22B C24B 75.8(7)
C22B C16B C17B Ru1B -130.5(6)
C22B C16B C17B C18B 177.4(6)
C22B C16B C21B Ru1B 130.0(6)
C22B C16B C21B C20B -176.7(6)
C25B C19B C20B Ru1B -123.3(6)
C25B C19B C20B C21B -177.2(6)
